data_4081499
loop_
_publ_author_name
'Dwadnia, Nejib'
'Allouch, Fatima'
'Pirio, Nadine'
'Roger, Julien'
'Cattey, H\'el\`ene'
'Fournier, Sophie'
'Penouilh, Marie-Jos\'ee'
'Devillers, Charles H.'
'Lucas, Dominique'
'Naoufal, Daoud'
'Ben Salem, Ridha'
'Hierso, Jean-Cyrille'

_publ_section_title
;
 Aminomethyl-Substituted Ferrocenes and Derivatives: Straightforward
 Synthetic Routes, Structural Characterization, and Electrochemical
 Analysis
;
_journal_issue 20
_journal_name_full Organometallics
_journal_page_first 5784
_journal_paper_doi 10.1021/om400317s
_journal_volume 32
_journal_year 2013
_chemical_formula_moiety 'C26 H31 Fe2 N'
_chemical_formula_sum 'C26 H31 Fe2 N'
_chemical_formula_weight 469.22
_space_group_IT_number 14
_symmetry_cell_setting monoclinic
_symmetry_space_group_name_Hall '-P 2ybc'
_symmetry_space_group_name_H-M 'P 1 21/c 1'
_atom_sites_solution_hydrogens geom
_atom_sites_solution_primary direct
_atom_sites_solution_secondary difmap
_audit_creation_method SHELXL-97
_audit_update_record
;
2013-03-25 # Formatted by publCIF
;
_cell_angle_alpha 90.00
_cell_angle_beta 90.277(3)
_cell_angle_gamma 90.00
_cell_formula_units_Z 4
_cell_length_a 16.6185(7)
_cell_length_b 12.3572(7)
_cell_length_c 10.3747(5)
_cell_measurement_reflns_used 7213
_cell_measurement_temperature 115(2)
_cell_measurement_theta_max 27.485
_cell_measurement_theta_min 0.998
_cell_volume 2130.50(18)
_computing_cell_refinement 'DENZO-SMN (Otwinowski & Minor, 1997)'
_computing_data_collection 'KappaCCD Server Software (Nonius,1997)'
_computing_data_reduction 'DENZO-SMN (Otwinowski & Minor, 1997)'
_computing_molecular_graphics 'ORTEPIII (Burnett, 1996)'
_computing_publication_material 'SHELXL97 and WinGX (Farrugia, 1999)'
_computing_structure_refinement 'SHELXL-97 (Sheldrick, 1997)'
_computing_structure_solution 'SIR92 (Altomare, 1993)'
_diffrn_ambient_temperature 115(2)
_diffrn_measured_fraction_theta_full 0.981
_diffrn_measured_fraction_theta_max 0.981
_diffrn_measurement_device_type KappaCCD
_diffrn_measurement_method '\f scans (\k = 0) + additional \w scans'
_diffrn_radiation_monochromator graphite
_diffrn_radiation_source 'fine-focus sealed tube'
_diffrn_radiation_type MoK\a
_diffrn_radiation_wavelength 0.71073
_diffrn_reflns_av_R_equivalents 0.0307
_diffrn_reflns_av_sigmaI/netI 0.0504
_diffrn_reflns_limit_h_max 21
_diffrn_reflns_limit_h_min -21
_diffrn_reflns_limit_k_max 16
_diffrn_reflns_limit_k_min -8
_diffrn_reflns_limit_l_max 13
_diffrn_reflns_limit_l_min -13
_diffrn_reflns_number 6195
_diffrn_reflns_theta_full 27.46
_diffrn_reflns_theta_max 27.46
_diffrn_reflns_theta_min 2.85
_diffrn_standards_number 0
_exptl_absorpt_coefficient_mu 1.374
_exptl_absorpt_correction_type none
_exptl_crystal_colour yellow
_exptl_crystal_density_diffrn 1.463
_exptl_crystal_density_method 'not measured'
_exptl_crystal_description prism
_exptl_crystal_F_000 984
_exptl_crystal_size_max 0.15
_exptl_crystal_size_mid 0.04
_exptl_crystal_size_min 0.03
_refine_diff_density_max 0.505
_refine_diff_density_min -0.495
_refine_diff_density_rms 0.114
_refine_ls_extinction_method none
_refine_ls_goodness_of_fit_ref 1.228
_refine_ls_hydrogen_treatment noref
_refine_ls_matrix_type full
_refine_ls_number_parameters 263
_refine_ls_number_reflns 4773
_refine_ls_number_restraints 0
_refine_ls_restrained_S_all 1.228
_refine_ls_R_factor_all 0.0980
_refine_ls_R_factor_gt 0.0615
_refine_ls_shift/su_max 0.000
_refine_ls_shift/su_mean 0.000
_refine_ls_structure_factor_coef Fsqd
_refine_ls_weighting_details 'calc w=1/[\s^2^(Fo^2^)+(0.0000P)^2^+8.8168P] where P=(Fo^2^+2Fc^2^)/3'
_refine_ls_weighting_scheme calc
_refine_ls_wR_factor_gt 0.1096
_refine_ls_wR_factor_ref 0.1300
_reflns_number_gt 3591
_reflns_number_total 4773
_reflns_threshold_expression >2sigma(I)
_cod_data_source_file om400317s_si_002.cif
_cod_data_source_block 1205np14c_compound13
_cod_original_sg_symbol_H-M 'P 21/c'
_cod_database_code 4081499

loop_
_symmetry_equiv_pos_as_xyz
'x, y, z'
'-x, y+1/2, -z+1/2'
'-x, -y, -z'
'x, -y-1/2, z-1/2'

loop_
_atom_site_label
_atom_site_type_symbol
_atom_site_fract_x
_atom_site_fract_y
_atom_site_fract_z
_atom_site_U_iso_or_equiv
_atom_site_adp_type
_atom_site_occupancy
_atom_site_symmetry_multiplicity
_atom_site_calc_flag
_atom_site_refinement_flags
C1 C 0.1791(2) 0.2856(4) 0.3433(4) 0.0209(9) Uani 1 1 d .
C2 C 0.1523(3) 0.3321(4) 0.4609(4) 0.0214(9) Uani 1 1 d .
H2 H 0.1269 0.2951 0.5274 0.026 Uiso 1 1 calc R
C3 C 0.1708(3) 0.4442(4) 0.4601(4) 0.0254(10) Uani 1 1 d .
H3 H 0.1599 0.4932 0.5258 0.030 Uiso 1 1 calc R
C4 C 0.2140(2) 0.3704(4) 0.2691(4) 0.0220(9) Uani 1 1 d .
H4 H 0.2363 0.3632 0.1875 0.026 Uiso 1 1 calc R
C5 C 0.2087(3) 0.4684(4) 0.3415(5) 0.0249(10) Uani 1 1 d .
H5 H 0.2270 0.5360 0.3155 0.030 Uiso 1 1 calc R
C6 C 0.0031(3) 0.3373(4) 0.2090(5) 0.0282(10) Uani 1 1 d .
H6 H -0.0022 0.2648 0.1864 0.034 Uiso 1 1 calc R
C7 C -0.0245(3) 0.3853(4) 0.3249(5) 0.0274(10) Uani 1 1 d .
H7 H -0.0508 0.3500 0.3917 0.033 Uiso 1 1 calc R
C8 C -0.0048(3) 0.4976(4) 0.3204(4) 0.0259(10) Uani 1 1 d .
H8 H -0.0160 0.5486 0.3837 0.031 Uiso 1 1 calc R
C9 C 0.0351(3) 0.5174(4) 0.2027(4) 0.0260(10) Uani 1 1 d .
H9 H 0.0547 0.5839 0.1752 0.031 Uiso 1 1 calc R
C10 C 0.0399(3) 0.4189(4) 0.1337(4) 0.0289(11) Uani 1 1 d .
H10 H 0.0632 0.4093 0.0531 0.035 Uiso 1 1 calc R
C11 C 0.3465(2) 0.0980(3) 0.2709(4) 0.0190(8) Uani 1 1 d .
C12 C 0.3599(2) 0.1685(4) 0.1642(4) 0.0221(9) Uani 1 1 d .
H12 H 0.3457 0.2413 0.1608 0.027 Uiso 1 1 calc R
C13 C 0.3981(3) 0.1103(4) 0.0643(4) 0.0249(9) Uani 1 1 d .
H13 H 0.4136 0.1381 -0.0151 0.030 Uiso 1 1 calc R
C14 C 0.4087(3) 0.0022(4) 0.1069(4) 0.0255(10) Uani 1 1 d .
H14 H 0.4323 -0.0536 0.0603 0.031 Uiso 1 1 calc R
C15 C 0.3767(3) -0.0060(4) 0.2332(4) 0.0233(9) Uani 1 1 d .
H15 H 0.3756 -0.0685 0.2831 0.028 Uiso 1 1 calc R
C16 C 0.5197(3) 0.1630(4) 0.3936(5) 0.0309(11) Uani 1 1 d .
H16 H 0.4936 0.1798 0.4701 0.037 Uiso 1 1 calc R
C17 C 0.5336(3) 0.2345(4) 0.2905(5) 0.0353(12) Uani 1 1 d .
H17 H 0.5181 0.3068 0.2874 0.042 Uiso 1 1 calc R
C18 C 0.5749(3) 0.1784(4) 0.1926(5) 0.0324(11) Uani 1 1 d .
H18 H 0.5913 0.2072 0.1141 0.039 Uiso 1 1 calc R
C19 C 0.5872(3) 0.0701(4) 0.2350(5) 0.0313(11) Uani 1 1 d .
H19 H 0.6131 0.0155 0.1895 0.038 Uiso 1 1 calc R
C20 C 0.5527(3) 0.0607(5) 0.3601(5) 0.0329(11) Uani 1 1 d .
H20 H 0.5518 -0.0013 0.4108 0.039 Uiso 1 1 calc R
C21 C 0.1730(3) 0.1677(3) 0.3102(4) 0.0215(9) Uani 1 1 d .
H21A H 0.1170 0.1459 0.3110 0.026 Uiso 1 1 calc R
H21B H 0.1936 0.1561 0.2240 0.026 Uiso 1 1 calc R
C22 C 0.3062(2) 0.1254(3) 0.3963(4) 0.0190(8) Uani 1 1 d .
H22A H 0.3332 0.0861 0.4649 0.023 Uiso 1 1 calc R
H22B H 0.3137 0.2020 0.4129 0.023 Uiso 1 1 calc R
C23 C 0.2007(3) -0.0149(3) 0.3824(4) 0.0218(9) Uani 1 1 d .
H23A H 0.2246 -0.0383 0.3020 0.026 Uiso 1 1 calc R
H23B H 0.1429 -0.0241 0.3749 0.026 Uiso 1 1 calc R
C24 C 0.2320(3) -0.0867(4) 0.4914(4) 0.0251(10) Uani 1 1 d .
H24A H 0.2898 -0.0772 0.4991 0.030 Uiso 1 1 calc R
H24B H 0.2080 -0.0634 0.5718 0.030 Uiso 1 1 calc R
C25 C 0.2142(3) -0.2050(4) 0.4719(5) 0.0330(11) Uani 1 1 d .
H25A H 0.2404 -0.2296 0.3939 0.040 Uiso 1 1 calc R
H25B H 0.1566 -0.2146 0.4606 0.040 Uiso 1 1 calc R
C26 C 0.2426(3) -0.2733(4) 0.5844(5) 0.0384(13) Uani 1 1 d .
H26A H 0.2985 -0.2591 0.6009 0.058 Uiso 1 1 calc R
H26B H 0.2355 -0.3485 0.5641 0.058 Uiso 1 1 calc R
H26C H 0.2118 -0.2556 0.6595 0.058 Uiso 1 1 calc R
Fe1 Fe 0.09698(3) 0.40567(5) 0.30795(6) 0.01846(15) Uani 1 1 d .
Fe2 Fe 0.46642(4) 0.10653(5) 0.22975(6) 0.02034(16) Uani 1 1 d .
N N 0.2188(2) 0.1009(3) 0.4024(3) 0.0181(7) Uani 1 1 d .

loop_
_atom_site_aniso_label
_atom_site_aniso_U_11
_atom_site_aniso_U_22
_atom_site_aniso_U_33
_atom_site_aniso_U_23
_atom_site_aniso_U_13
_atom_site_aniso_U_12
C1 0.0145(19) 0.027(2) 0.021(2) -0.0023(17) -0.0025(17) 0.0015(17)
C2 0.020(2) 0.025(2) 0.019(2) 0.0041(17) -0.0017(17) 0.0023(17)
C3 0.023(2) 0.028(2) 0.024(2) -0.0039(19) -0.0038(18) 0.0025(19)
C4 0.0154(19) 0.028(2) 0.023(2) 0.0033(18) 0.0032(17) 0.0003(17)
C5 0.018(2) 0.020(2) 0.036(3) 0.0049(19) -0.0006(19) -0.0020(17)
C6 0.022(2) 0.028(2) 0.034(3) -0.004(2) -0.010(2) 0.0031(19)
C7 0.0148(19) 0.033(3) 0.034(3) 0.005(2) -0.0012(18) 0.0018(18)
C8 0.019(2) 0.032(3) 0.027(2) -0.0024(19) 0.0017(18) 0.0120(19)
C9 0.026(2) 0.025(2) 0.027(2) 0.0077(19) -0.0039(19) 0.0090(19)
C10 0.026(2) 0.039(3) 0.022(2) -0.003(2) -0.0054(18) 0.015(2)
C11 0.0156(18) 0.019(2) 0.023(2) 0.0003(17) 0.0020(16) -0.0013(16)
C12 0.0170(19) 0.022(2) 0.027(2) 0.0035(18) -0.0012(18) 0.0018(17)
C13 0.020(2) 0.032(3) 0.022(2) 0.0002(19) -0.0008(17) -0.0018(19)
C14 0.021(2) 0.026(2) 0.029(2) -0.0067(19) 0.0038(19) -0.0001(18)
C15 0.023(2) 0.018(2) 0.029(2) 0.0012(18) 0.0020(18) -0.0007(17)
C16 0.021(2) 0.041(3) 0.030(3) -0.008(2) 0.000(2) -0.004(2)
C17 0.027(2) 0.031(3) 0.048(3) -0.004(2) 0.001(2) -0.011(2)
C18 0.022(2) 0.044(3) 0.031(3) -0.001(2) 0.005(2) -0.008(2)
C19 0.016(2) 0.043(3) 0.035(3) -0.009(2) -0.0009(19) 0.009(2)
C20 0.020(2) 0.046(3) 0.033(3) 0.001(2) -0.005(2) 0.003(2)
C21 0.018(2) 0.024(2) 0.022(2) -0.0015(18) -0.0023(17) 0.0013(17)
C22 0.0174(19) 0.019(2) 0.021(2) 0.0009(16) 0.0004(16) 0.0002(16)
C23 0.021(2) 0.022(2) 0.022(2) -0.0004(17) -0.0009(17) -0.0036(17)
C24 0.024(2) 0.025(2) 0.027(2) 0.0024(19) -0.0005(18) 0.0006(18)
C25 0.042(3) 0.024(2) 0.032(3) 0.008(2) -0.010(2) -0.006(2)
C26 0.049(3) 0.023(3) 0.043(3) 0.008(2) -0.012(3) -0.010(2)
Fe1 0.0158(3) 0.0205(3) 0.0191(3) 0.0017(2) 0.0009(2) 0.0037(2)
Fe2 0.0156(3) 0.0211(3) 0.0244(3) 0.0004(3) 0.0020(2) 0.0006(2)
N 0.0173(16) 0.0172(17) 0.0197(17) -0.0016(14) -0.0003(13) 0.0030(14)

loop_
_atom_type_symbol
_atom_type_description
_atom_type_scat_dispersion_real
_atom_type_scat_dispersion_imag
_atom_type_scat_source
C C 0.0033 0.0016 'International Tables Vol C Tables 4.2.6.8 and 6.1.1.4'
H H 0.0000 0.0000 'International Tables Vol C Tables 4.2.6.8 and 6.1.1.4'
Fe Fe 0.3463 0.8444 'International Tables Vol C Tables 4.2.6.8 and 6.1.1.4'
N N 0.0061 0.0033 'International Tables Vol C Tables 4.2.6.8 and 6.1.1.4'

loop_
_geom_angle_atom_site_label_1
_geom_angle_atom_site_label_2
_geom_angle_atom_site_label_3
_geom_angle
C2 C1 C4 107.2(4)
C2 C1 C21 124.6(4)
C4 C1 C21 128.1(4)
C2 C1 Fe1 69.5(2)
C4 C1 Fe1 69.1(2)
C21 C1 Fe1 128.3(3)
C3 C2 C1 108.7(4)
C3 C2 Fe1 70.0(3)
C1 C2 Fe1 69.8(2)
C3 C2 H2 125.7
C1 C2 H2 125.7
Fe1 C2 H2 126.2
C5 C3 C2 107.9(4)
C5 C3 Fe1 69.4(3)
C2 C3 Fe1 69.5(2)
C5 C3 H3 126.0
C2 C3 H3 126.0
Fe1 C3 H3 126.7
C1 C4 C5 108.3(4)
C1 C4 Fe1 70.0(2)
C5 C4 Fe1 69.7(2)
C1 C4 H4 125.9
C5 C4 H4 125.9
Fe1 C4 H4 125.9
C3 C5 C4 107.9(4)
C3 C5 Fe1 70.1(3)
C4 C5 Fe1 69.3(2)
C3 C5 H5 126.1
C4 C5 H5 126.1
Fe1 C5 H5 126.1
C10 C6 C7 108.2(4)
C10 C6 Fe1 69.6(3)
C7 C6 Fe1 69.6(3)
C10 C6 H6 125.9
C7 C6 H6 125.9
Fe1 C6 H6 126.4
C6 C7 C8 107.7(4)
C6 C7 Fe1 69.8(3)
C8 C7 Fe1 69.5(2)
C6 C7 H7 126.2
C8 C7 H7 126.2
Fe1 C7 H7 126.1
C9 C8 C7 107.8(4)
C9 C8 Fe1 69.6(2)
C7 C8 Fe1 69.6(2)
C9 C8 H8 126.1
C7 C8 H8 126.1
Fe1 C8 H8 126.3
C8 C9 C10 108.4(4)
C8 C9 Fe1 69.9(2)
C10 C9 Fe1 70.0(3)
C8 C9 H9 125.8
C10 C9 H9 125.8
Fe1 C9 H9 125.9
C9 C10 C6 107.9(4)
C9 C10 Fe1 69.4(3)
C6 C10 Fe1 69.8(3)
C9 C10 H10 126.0
C6 C10 H10 126.0
Fe1 C10 H10 126.3
C12 C11 C15 106.2(4)
C12 C11 C22 127.3(4)
C15 C11 C22 126.5(4)
C12 C11 Fe2 69.5(2)
C15 C11 Fe2 69.3(2)
C22 C11 Fe2 127.4(3)
C13 C12 C11 109.3(4)
C13 C12 Fe2 70.2(2)
C11 C12 Fe2 69.6(2)
C13 C12 H12 125.4
C11 C12 H12 125.4
Fe2 C12 H12 126.4
C12 C13 C14 107.8(4)
C12 C13 Fe2 69.4(2)
C14 C13 Fe2 69.6(3)
C12 C13 H13 126.1
C14 C13 H13 126.1
Fe2 C13 H13 126.5
C13 C14 C15 108.0(4)
C13 C14 Fe2 70.0(3)
C15 C14 Fe2 69.3(3)
C13 C14 H14 126.0
C15 C14 H14 126.0
Fe2 C14 H14 126.3
C14 C15 C11 108.7(4)
C14 C15 Fe2 70.0(3)
C11 C15 Fe2 69.6(2)
C14 C15 H15 125.6
C11 C15 H15 125.6
Fe2 C15 H15 126.3
C17 C16 C20 107.9(5)
C17 C16 Fe2 69.7(3)
C20 C16 Fe2 70.0(3)
C17 C16 H16 126.0
C20 C16 H16 126.0
Fe2 C16 H16 125.9
C16 C17 C18 108.7(5)
C16 C17 Fe2 69.9(3)
C18 C17 Fe2 70.3(3)
C16 C17 H17 125.6
C18 C17 H17 125.6
Fe2 C17 H17 125.7
C17 C18 C19 108.0(5)
C17 C18 Fe2 69.2(3)
C19 C18 Fe2 70.1(3)
C17 C18 H18 126.0
C19 C18 H18 126.0
Fe2 C18 H18 126.3
C18 C19 C20 107.5(4)
C18 C19 Fe2 69.4(3)
C20 C19 Fe2 69.2(3)
C18 C19 H19 126.3
C20 C19 H19 126.3
Fe2 C19 H19 126.7
C16 C20 C19 107.9(5)
C16 C20 Fe2 69.3(3)
C19 C20 Fe2 70.1(3)
C16 C20 H20 126.1
C19 C20 H20 126.1
Fe2 C20 H20 126.1
N C21 C1 111.2(3)
N C21 H21A 109.4
C1 C21 H21A 109.4
N C21 H21B 109.4
C1 C21 H21B 109.4
H21A C21 H21B 108.0
N C22 C11 115.5(3)
N C22 H22A 108.4
C11 C22 H22A 108.4
N C22 H22B 108.4
C11 C22 H22B 108.4
H22A C22 H22B 107.5
N C23 C24 113.0(3)
N C23 H23A 109.0
C24 C23 H23A 109.0
N C23 H23B 109.0
C24 C23 H23B 109.0
H23A C23 H23B 107.8
C25 C24 C23 113.5(4)
C25 C24 H24A 108.9
C23 C24 H24A 108.9
C25 C24 H24B 108.9
C23 C24 H24B 108.9
H24A C24 H24B 107.7
C24 C25 C26 112.2(4)
C24 C25 H25A 109.2
C26 C25 H25A 109.2
C24 C25 H25B 109.2
C26 C25 H25B 109.2
H25A C25 H25B 107.9
C25 C26 H26A 109.5
C25 C26 H26B 109.5
H26A C26 H26B 109.5
C25 C26 H26C 109.5
H26A C26 H26C 109.5
H26B C26 H26C 109.5
C4 Fe1 C9 121.31(19)
C4 Fe1 C5 41.00(18)
C9 Fe1 C5 106.93(19)
C4 Fe1 C8 157.53(19)
C9 Fe1 C8 40.56(18)
C5 Fe1 C8 122.10(19)
C4 Fe1 C7 159.46(19)
C9 Fe1 C7 68.44(19)
C5 Fe1 C7 158.6(2)
C8 Fe1 C7 40.87(19)
C4 Fe1 C2 68.39(17)
C9 Fe1 C2 160.47(19)
C5 Fe1 C2 68.32(18)
C8 Fe1 C2 124.63(18)
C7 Fe1 C2 108.64(18)
C4 Fe1 C10 106.36(18)
C9 Fe1 C10 40.58(19)
C5 Fe1 C10 122.6(2)
C8 Fe1 C10 68.32(18)
C7 Fe1 C10 68.4(2)
C2 Fe1 C10 158.02(19)
C4 Fe1 C6 122.65(19)
C9 Fe1 C6 68.20(19)
C5 Fe1 C6 159.0(2)
C8 Fe1 C6 68.37(19)
C7 Fe1 C6 40.60(19)
C2 Fe1 C6 123.03(19)
C10 Fe1 C6 40.5(2)
C4 Fe1 C1 40.88(17)
C9 Fe1 C1 157.20(19)
C5 Fe1 C1 68.87(18)
C8 Fe1 C1 160.59(19)
C7 Fe1 C1 123.60(19)
C2 Fe1 C1 40.67(17)
C10 Fe1 C1 121.48(18)
C6 Fe1 C1 107.25(18)
C4 Fe1 C3 68.49(18)
C9 Fe1 C3 123.66(19)
C5 Fe1 C3 40.51(18)
C8 Fe1 C3 108.35(19)
C7 Fe1 C3 123.39(19)
C2 Fe1 C3 40.57(18)
C10 Fe1 C3 159.3(2)
C6 Fe1 C3 159.1(2)
C1 Fe1 C3 68.58(18)
C17 Fe2 C16 40.4(2)
C17 Fe2 C15 157.7(2)
C16 Fe2 C15 122.3(2)
C17 Fe2 C12 106.6(2)
C16 Fe2 C12 121.49(19)
C15 Fe2 C12 68.22(17)
C17 Fe2 C11 120.66(19)
C16 Fe2 C11 105.32(18)
C15 Fe2 C11 41.17(17)
C12 Fe2 C11 40.90(17)
C17 Fe2 C20 68.2(2)
C16 Fe2 C20 40.7(2)
C15 Fe2 C20 108.1(2)
C12 Fe2 C20 158.02(19)
C11 Fe2 C20 121.91(19)
C17 Fe2 C18 40.4(2)
C16 Fe2 C18 68.2(2)
C15 Fe2 C18 160.6(2)
C12 Fe2 C18 122.5(2)
C11 Fe2 C18 157.25(19)
C20 Fe2 C18 68.3(2)
C17 Fe2 C14 159.5(2)
C16 Fe2 C14 159.4(2)
C15 Fe2 C14 40.63(18)
C12 Fe2 C14 68.05(18)
C11 Fe2 C14 69.09(17)
C20 Fe2 C14 124.2(2)
C18 Fe2 C14 124.47(19)
C17 Fe2 C13 122.8(2)
C16 Fe2 C13 157.8(2)
C15 Fe2 C13 68.21(18)
C12 Fe2 C13 40.39(17)
C11 Fe2 C13 68.90(17)
C20 Fe2 C13 160.3(2)
C18 Fe2 C13 108.43(19)
C14 Fe2 C13 40.45(18)
C17 Fe2 C19 68.1(2)
C16 Fe2 C19 68.43(19)
C15 Fe2 C19 124.3(2)
C12 Fe2 C19 159.16(19)
C11 Fe2 C19 159.4(2)
C20 Fe2 C19 40.70(19)
C18 Fe2 C19 40.5(2)
C14 Fe2 C19 109.45(19)
C13 Fe2 C19 124.21(19)
C21 N C23 110.4(3)
C21 N C22 111.2(3)
C23 N C22 112.9(3)

loop_
_geom_bond_atom_site_label_1
_geom_bond_atom_site_label_2
_geom_bond_distance
C1 C2 1.422(6)
C1 C4 1.425(6)
C1 C21 1.500(6)
C1 Fe1 2.047(4)
C2 C3 1.420(6)
C2 Fe1 2.044(4)
C2 H2 0.9300
C3 C5 1.417(7)
C3 Fe1 2.051(4)
C3 H3 0.9300
C4 C5 1.427(6)
C4 Fe1 2.034(4)
C4 H4 0.9300
C5 Fe1 2.041(4)
C5 H5 0.9300
C6 C10 1.416(7)
C6 C7 1.419(7)
C6 Fe1 2.047(4)
C6 H6 0.9300
C7 C8 1.426(7)
C7 Fe1 2.043(4)
C7 H7 0.9300
C8 C9 1.413(6)
C8 Fe1 2.041(4)
C8 H8 0.9300
C9 C10 1.415(7)
C9 Fe1 2.037(4)
C9 H9 0.9300
C10 Fe1 2.044(4)
C10 H10 0.9300
C11 C12 1.428(6)
C11 C15 1.435(6)
C11 C22 1.504(6)
C11 Fe2 2.043(4)
C12 C13 1.414(6)
C12 Fe2 2.043(4)
C12 H12 0.9300
C13 C14 1.418(7)
C13 Fe2 2.054(4)
C13 H13 0.9300
C14 C15 1.419(6)
C14 Fe2 2.049(5)
C14 H14 0.9300
C15 Fe2 2.039(4)
C15 H15 0.9300
C16 C17 1.407(7)
C16 C20 1.421(7)
C16 Fe2 2.036(5)
C16 H16 0.9300
C17 C18 1.411(7)
C17 Fe2 2.034(5)
C17 H17 0.9300
C18 C19 1.423(7)
C18 Fe2 2.049(5)
C18 H18 0.9300
C19 C20 1.427(7)
C19 Fe2 2.058(4)
C19 H19 0.9300
C20 Fe2 2.046(5)
C20 H20 0.9300
C21 N 1.473(5)
C21 H21A 0.9700
C21 H21B 0.9700
C22 N 1.485(5)
C22 H22A 0.9700
C22 H22B 0.9700
C23 N 1.477(5)
C23 C24 1.527(6)
C23 H23A 0.9700
C23 H23B 0.9700
C24 C25 1.504(6)
C24 H24A 0.9700
C24 H24B 0.9700
C25 C26 1.514(6)
C25 H25A 0.9700
C25 H25B 0.9700
C26 H26A 0.9600
C26 H26B 0.9600
C26 H26C 0.9600
